data_7012508
loop_
_publ_author_name
'Fry, Fiona H.'
'Moubaraki, Boujemaa'
'Murray, Keith S.'
'Spiccia, Leone'
'Warren, Mark'
'Skelton, Brian W.'
'White, Allan H.'

_publ_section_title
;
 Asymmetry in endogenously bridged binuclear copper(ii) and zinc(ii)
 complexes formed by
 1,2-bis[1,4,7-triazacyclonon-1-yl]propan-2-olElectronic supplementary
 information (ESI) available: Table S1 presenting selected ligand
 skeletal torsion angles. See
 http://www.rsc.org/suppdata/dt/b2/b211490a/
;
_journal_issue 5
_journal_name_full 'Dalton Transactions'
_journal_page_first 866
_journal_paper_doi 10.1039/b211490a
_journal_year 2003
_chemical_formula_moiety '[Zn2(T2PrO)Br(H2O)2](ClO4)2'
_chemical_formula_sum 'C15 H37 Br Cl2 N6 O11 Zn2'
_chemical_formula_weight 755.05
_space_group_IT_number 14
_symmetry_cell_setting monoclinic
_symmetry_space_group_name_Hall '-P 2yn'
_symmetry_space_group_name_H-M 'P 1 21/n 1'
_audit_creation_date 02-09-09
_audit_creation_method Xtal3.6
_cell_angle_alpha 90.00000
_cell_angle_beta 96.445(2)
_cell_angle_gamma 90.00000
_cell_formula_units_Z 4
_cell_length_a 11.8040(10)
_cell_length_b 10.5204(9)
_cell_length_c 21.619(2)
_cell_measurement_reflns_used 8192
_cell_measurement_temperature 150
_cell_measurement_theta_max 22.5
_cell_measurement_theta_min 1.9
_cell_volume 2667.7(4)
_computing_cell_refinement 'Siemens SAINT (Siemens, 1995)'
_computing_data_collection 'Siemens SMART (Siemens, 1995)'
_computing_data_reduction 'xtal ADDREF SORTRF'
_computing_molecular_graphics xtal
_computing_publication_material 'xtal BONDLA CIFIO'
_computing_structure_refinement 'xtal CRYLSQ'
_computing_structure_solution xtal
_diffrn_ambient_temperature 150
_diffrn_measurement_device_type
;
Bruker SMART CCD diffractometer
;
_diffrn_measurement_method '\w scans'
_diffrn_radiation_detector 'CCD area detector'
_diffrn_radiation_monochromator graphite
_diffrn_radiation_source 'sealed tube'
_diffrn_radiation_type 'Mo K\a'
_diffrn_radiation_wavelength .71073
_diffrn_reflns_av_R_equivalents .054
_diffrn_reflns_av_sigmaI/netI .049
_diffrn_reflns_limit_h_max 15
_diffrn_reflns_limit_h_min -16
_diffrn_reflns_limit_k_max 14
_diffrn_reflns_limit_k_min 0
_diffrn_reflns_limit_l_max 29
_diffrn_reflns_limit_l_min 0
_diffrn_reflns_number 56052
_diffrn_reflns_theta_max 28.9
_diffrn_reflns_theta_min 1.88
_diffrn_standards_decay_% 0
_exptl_absorpt_coefficient_mu 3.561
_exptl_absorpt_correction_T_max .86
_exptl_absorpt_correction_T_min .62
_exptl_absorpt_correction_type multi-scan
_exptl_absorpt_process_details
;
SADABS; Sheldrick, 1996
;
_exptl_crystal_colour colourless
_exptl_crystal_density_diffrn 1.89
_exptl_crystal_description wedge
_exptl_crystal_F_000 1544
_exptl_crystal_size_max .2
_exptl_crystal_size_mid .16
_exptl_crystal_size_min .12
_refine_diff_density_max 4.749
_refine_diff_density_min -1.366
_refine_ls_goodness_of_fit_all 1.373
_refine_ls_goodness_of_fit_ref 1.289
_refine_ls_hydrogen_treatment noref
_refine_ls_matrix_type full
_refine_ls_number_constraints 0
_refine_ls_number_parameters 334
_refine_ls_number_reflns 5691
_refine_ls_number_restraints 0
_refine_ls_R_factor_all .086
_refine_ls_R_factor_gt .07
_refine_ls_shift/su_max .006
_refine_ls_shift/su_mean .0003
_refine_ls_structure_factor_coef F
_refine_ls_weighting_scheme calc
_refine_ls_wR_factor_all .147
_refine_ls_wR_factor_ref .124
_reflns_d_resolution_high .735
_reflns_d_resolution_low 10.795
_reflns_Friedel_coverage 0
_reflns_limit_h_max 16
_reflns_limit_h_min 0
_reflns_limit_k_max 14
_reflns_limit_k_min 0
_reflns_limit_l_max 29
_reflns_limit_l_min -29
_reflns_number_gt 5691
_reflns_number_total 7023
_reflns_threshold_expression 'F    > 4.00 sig(F   )'
_cod_data_source_file b211490a.txt
_cod_data_source_block 2
_cod_original_sg_symbol_Hall -p_2yn
_cod_original_sg_symbol_H-M P_1_21/n_1
_cod_original_formula_sum 'C15 H37 Br1 Cl2 N6 O11 Zn2'
_cod_database_code 7012508

loop_
_symmetry_equiv_pos_as_xyz
+x,+y,+z
1/2-x,1/2+y,1/2-z
-x,-y,-z
1/2+x,1/2-y,1/2+z

loop_
_atom_site_label
_atom_site_fract_x
_atom_site_fract_y
_atom_site_fract_z
_atom_site_U_iso_or_equiv
_atom_site_adp_type
_atom_site_calc_flag
_atom_site_calc_attached_atom
_atom_site_occupancy
_atom_site_disorder_assembly
_atom_site_disorder_group
Zn1 .55551(6) .78392(7) .28384(3) .0153(4) Uani ? ? 1.00000 ? ?
Zn2 .69901(6) .75364(7) .14164(3) .0172(4) Uani ? ? 1.00000 ? ?
Br1 .68520(6) .98677(7) .29201(3) .0250(4) Uani ? ? 1.00000 ? ?
O1 .7055(4) .6557(5) .3196(2) .028(2) Uani ? ? 1.00000 ? ?
O2 .8274(4) .8232(6) .2056(2) .029(3) Uani ? ? 1.00000 ? ?
C11 .4533(6) .5576(6) .2216(3) .020(3) Uani ? ? 1.00000 ? ?
N11 .4219(4) .6375(5) .2742(2) .016(2) Uani ? ? 1.00000 ? ?
C12 .4365(6) .5733(7) .3348(3) .025(3) Uani ? ? 1.00000 ? ?
C13 .4439(7) .6703(7) .3889(3) .026(3) Uani ? ? 1.00000 ? ?
N14 .5220(5) .7761(6) .3792(2) .020(3) Uani ? ? 1.00000 ? ?
C15 .4752(6) .9029(7) .3904(3) .025(3) Uani ? ? 1.00000 ? ?
C16 .3772(6) .9381(7) .3403(3) .025(3) Uani ? ? 1.00000 ? ?
N17 .4075(5) .9069(6) .2771(3) .021(3) Uani ? ? 1.00000 ? ?
C18 .3178(6) .8378(6) .2388(3) .022(3) Uani ? ? 1.00000 ? ?
C19 .3090(5) .7000(7) .2611(3) .020(3) Uani ? ? 1.00000 ? ?
C0 .4920(5) .6411(6) .1713(3) .016(3) Uani ? ? 1.00000 ? ?
O0 .5820(4) .7229(4) .1981(2) .015(2) Uani ? ? 1.00000 ? ?
C21 .5311(5) .5570(6) .1215(3) .018(3) Uani ? ? 1.00000 ? ?
N21 .5972(5) .6318(5) .0787(2) .016(2) Uani ? ? 1.00000 ? ?
C22 .6770(6) .5565(6) .0468(3) .021(3) Uani ? ? 1.00000 ? ?
C23 .7700(6) .6401(7) .0248(3) .024(3) Uani ? ? 1.00000 ? ?
N24 .8157(5) .7319(6) .0740(2) .021(3) Uani ? ? 1.00000 ? ?
C25 .8240(7) .8649(8) .0510(4) .029(3) Uani ? ? 1.00000 ? ?
C26 .7068(7) .9240(7) .0341(4) .029(3) Uani ? ? 1.00000 ? ?
N27 .6311(5) .9020(6) .0830(3) .026(3) Uani ? ? 1.00000 ? ?
C28 .5164(6) .8520(7) .0593(3) .025(3) Uani ? ? 1.00000 ? ?
C29 .5232(6) .7126(7) .0359(3) .022(3) Uani ? ? 1.00000 ? ?
Cl1 .46088(14) 1.18839(16) .15165(8) .0233(7) Uani ? ? 1.00000 ? ?
O11 .4256(8) 1.0598(6) .1532(4) .062(5) Uani ? ? 1.00000 ? ?
O12 .3747(5) 1.2642(7) .1186(4) .046(4) Uani ? ? 1.00000 ? ?
O13 .5635(6) 1.1943(9) .1219(4) .065(5) Uani ? ? 1.00000 ? ?
O14 .4801(7) 1.2338(9) .2145(4) .063(5) Uani ? ? 1.00000 ? ?
Cl2 .16043(19) .7488(2) .04464(9) .0336(9) Uani ? ? 1.00000 ? ?
O21 .2127(7) .7439(8) -.0129(3) .054(4) Uani ? ? 1.00000 ? ?
O22 .0602(6) .6734(8) .0392(4) .053(4) Uani ? ? 1.00000 ? ?
O23 .2414(9) .707(2) .0909(6) .170(13) Uani ? ? 1.00000 ? ?
O24 .1284(12) .8787(9) .0494(8) .138(11) Uani ? ? 1.00000 ? ?
H11a .38792 .50889 .20514 .02700 Uiso ? ? 1.00000 ? ?
H11b .51245 .50016 .23658 .02700 Uiso ? ? 1.00000 ? ?
H12a .50318 .52256 .33824 .03200 Uiso ? ? 1.00000 ? ?
H12b .37173 .51850 .33782 .03200 Uiso ? ? 1.00000 ? ?
H13a .47104 .62523 .42614 .03500 Uiso ? ? 1.00000 ? ?
H13b .36988 .70115 .39217 .03500 Uiso ? ? 1.00000 ? ?
H14 .58832 .76197 .40507 .02700 Uiso ? ? 1.00000 ? ?
H15a .53363 .96384 .39066 .03100 Uiso ? ? 1.00000 ? ?
H15b .44632 .90200 .43003 .03100 Uiso ? ? 1.00000 ? ?
H16a .36306 1.02719 .34301 .03500 Uiso ? ? 1.00000 ? ?
H16b .31071 .89273 .34771 .03500 Uiso ? ? 1.00000 ? ?
H17 .43077 .98150 .25000 .02700 Uiso ? ? 1.00000 ? ?
H18a .33307 .83813 .19638 .03100 Uiso ? ? 1.00000 ? ?
H18b .24612 .87905 .24133 .03100 Uiso ? ? 1.00000 ? ?
H19a .27179 .69960 .29712 .02900 Uiso ? ? 1.00000 ? ?
H19b .26465 .65343 .22865 .02900 Uiso ? ? 1.00000 ? ?
H0 .43146 .69340 .15293 .02100 Uiso ? ? 1.00000 ? ?
H21a .46692 .51915 .09749 .02300 Uiso ? ? 1.00000 ? ?
H21b .57885 .49083 .14001 .02300 Uiso ? ? 1.00000 ? ?
H22a .63643 .51500 .01174 .03000 Uiso ? ? 1.00000 ? ?
H22b .71099 .49318 .07462 .03000 Uiso ? ? 1.00000 ? ?
H23a .73941 .68664 -.01086 .03300 Uiso ? ? 1.00000 ? ?
H23b .83073 .58760 .01401 .03300 Uiso ? ? 1.00000 ? ?
H24 .87783 .73334 .08855 .02900 Uiso ? ? 1.00000 ? ?
H25a .86467 .86361 .01531 .03800 Uiso ? ? 1.00000 ? ?
H25b .86550 .91384 .08283 .03800 Uiso ? ? 1.00000 ? ?
H26a .67453 .88875 -.00443 .03800 Uiso ? ? 1.00000 ? ?
H26b .71714 1.01335 .02882 .03800 Uiso ? ? 1.00000 ? ?
H27 .60579 .99076 .10748 .03200 Uiso ? ? 1.00000 ? ?
H28a .48539 .90290 .02486 .03400 Uiso ? ? 1.00000 ? ?
H28b .46824 .85399 .09086 .03400 Uiso ? ? 1.00000 ? ?
H29a .44810 .67820 .03101 .02700 Uiso ? ? 1.00000 ? ?
H29b .55188 .71347 -.00367 .02700 Uiso ? ? 1.00000 ? ?

loop_
_atom_site_aniso_label
_atom_site_aniso_U_11
_atom_site_aniso_U_22
_atom_site_aniso_U_33
_atom_site_aniso_U_12
_atom_site_aniso_U_13
_atom_site_aniso_U_23
Zn1 .0144(4) .0190(4) .0128(3) -.0016(3) .0029(3) -.0013(2)
Zn2 .0157(4) .0225(4) .0143(4) -.0055(3) .0062(3) -.0046(3)
Br1 .0258(4) .0235(4) .0265(4) -.0061(3) .0069(3) -.0037(2)
O1 .022(3) .033(3) .029(3) .002(2) .001(2) -.001(2)
O2 .023(3) .039(3) .024(2) -.007(2) .002(2) -.005(2)
C11 .022(3) .018(3) .018(3) -.008(2) .002(2) .000(2)
N11 .015(2) .015(2) .020(2) -.003(2) .008(2) -.001(2)
C12 .030(4) .030(4) .014(3) -.003(3) .007(3) .004(3)
C13 .033(4) .030(4) .016(3) -.004(3) .008(3) .003(3)
N14 .016(3) .034(3) .009(2) .001(2) .000(2) .000(2)
C15 .025(3) .032(4) .018(3) .001(3) .008(3) -.007(3)
C16 .022(3) .030(4) .023(3) .005(3) .003(3) -.007(3)
N17 .022(3) .024(3) .018(2) .000(2) .005(2) .001(2)
C18 .023(3) .019(3) .023(3) .011(3) -.000(3) -.002(2)
C19 .012(3) .024(3) .026(3) -.001(2) .003(2) .002(3)
C0 .016(3) .015(3) .016(3) -.004(2) .002(2) -.002(2)
O0 .013(2) .023(2) .0107(18) -.0073(17) .0038(16) -.0044(16)
C21 .019(3) .018(3) .015(3) .001(2) -.003(2) -.001(2)
N21 .018(3) .015(2) .014(2) .001(2) -.000(2) -.0035(18)
C22 .029(3) .022(3) .012(3) .005(3) .005(2) -.008(2)
C23 .029(4) .027(3) .020(3) .002(3) .013(3) -.003(3)
N24 .018(3) .038(3) .010(2) -.004(2) .007(2) -.001(2)
C25 .026(4) .035(4) .030(4) -.004(3) .014(3) -.001(3)
C26 .031(4) .020(3) .039(4) -.007(3) .009(3) .008(3)
N27 .022(3) .020(3) .039(3) -.002(2) .017(3) .003(2)
C28 .022(3) .020(3) .033(4) .001(3) .006(3) .009(3)
C29 .024(3) .023(3) .017(3) .004(3) .000(2) .009(2)
Cl1 .0216(8) .0210(8) .0274(8) .0033(6) .0026(6) .0016(6)
O11 .102(7) .018(3) .067(5) -.015(3) .016(5) -.002(3)
O12 .021(3) .053(4) .063(4) .010(3) .003(3) .025(3)
O13 .036(4) .082(6) .081(6) .013(4) .022(4) .043(5)
O14 .046(4) .082(6) .056(5) .021(4) -.020(4) -.041(4)
Cl2 .0349(10) .0383(10) .0258(8) -.0135(8) -.0039(7) .0018(7)
O21 .045(4) .085(6) .033(3) -.002(4) .013(3) -.011(3)
O22 .031(3) .059(5) .065(5) -.015(3) -.002(3) .009(4)
O23 .041(5) .36(3) .101(9) -.042(10) -.040(6) .125(13)
O24 .164(13) .041(5) .234(17) -.016(7) .136(13) -.036(8)

loop_
_atom_type_symbol
_atom_type_description
_atom_type_oxidation_number
_atom_type_number_in_cell
_atom_type_scat_dispersion_real
_atom_type_scat_dispersion_imag
_atom_type_scat_source
C ? 0 60 .002 .002 'Int Tables Vol IV Tables 2.2B and 2.3.1'
H ? 0 148 0 0 'Int Tables Vol IV Tables 2.2B and 2.3.1'
Br ? 0 4 -.374 2.456 'Int Tables Vol IV Tables 2.2B and 2.3.1'
Cl ? 0 8 .132 .159 'Int Tables Vol IV Tables 2.2B and 2.3.1'
N ? 0 24 .004 .003 'Int Tables Vol IV Tables 2.2B and 2.3.1'
O ? 0 44 .008 .006 'Int Tables Vol IV Tables 2.2B and 2.3.1'
Zn ? 0 8 .222 1.431 'Int Tables Vol IV Tables 2.2B and 2.3.1'

loop_
_diffrn_attenuator_code
_diffrn_attenuator_scale
? ?

loop_
_geom_angle_atom_site_label_1
_geom_angle_atom_site_label_2
_geom_angle_atom_site_label_3
_geom_angle_site_symmetry_1
_geom_angle_site_symmetry_2
_geom_angle_site_symmetry_3
_geom_angle
_geom_angle_publ_flag
Br1 Zn1 O1 . . . 91.92(14) ?
Br1 Zn1 N11 . . . 169.97(14) ?
Br1 Zn1 N14 . . . 97.81(16) ?
Br1 Zn1 N17 . . . 88.77(16) ?
Br1 Zn1 O0 . . . 99.87(13) ?
O1 Zn1 N11 . . . 97.9(2) ?
O1 Zn1 N14 . . . 82.6(2) ?
O1 Zn1 N17 . . . 164.1(2) ?
O1 Zn1 O0 . . . 85.93(19) ?
N11 Zn1 N14 . . . 81.8(2) ?
N11 Zn1 N17 . . . 81.2(2) ?
N11 Zn1 O0 . . . 82.7(2) ?
N14 Zn1 N17 . . . 81.6(2) ?
N14 Zn1 O0 . . . 159.2(2) ?
N17 Zn1 O0 . . . 109.6(2) ?
O2 Zn2 O0 . . . 99.0(2) ?
O2 Zn2 N21 . . . 162.8(2) ?
O2 Zn2 N24 . . . 90.8(2) ?
O2 Zn2 N27 . . . 109.9(2) ?
O0 Zn2 N21 . . . 85.0(2) ?
O0 Zn2 N24 . . . 163.7(2) ?
O0 Zn2 N27 . . . 104.4(2) ?
N21 Zn2 N24 . . . 82.0(2) ?
N21 Zn2 N27 . . . 85.0(2) ?
N24 Zn2 N27 . . . 84.2(2) ?
N11 C11 C0 . . . 110.0(5) ?
N11 C11 H11a . . . 108.9 ?
N11 C11 H11b . . . 109.4 ?
C0 C11 H11a . . . 109.9 ?
C0 C11 H11b . . . 110.2 ?
H11a C11 H11b . . . 108.4 ?
Zn1 N11 C11 . . . 103.3(4) ?
Zn1 N11 C12 . . . 103.1(4) ?
Zn1 N11 C19 . . . 109.1(4) ?
C11 N11 C12 . . . 114.0(5) ?
C11 N11 C19 . . . 113.4(5) ?
C12 N11 C19 . . . 112.8(5) ?
N11 C12 C13 . . . 111.3(6) ?
N11 C12 H12a . . . 110.0 ?
N11 C12 H12b . . . 108.6 ?
C13 C12 H12a . . . 109.8 ?
C13 C12 H12b . . . 108.7 ?
H12a C12 H12b . . . 108.4 ?
C12 C13 N14 . . . 111.9(6) ?
C12 C13 H13a . . . 107.1 ?
C12 C13 H13b . . . 108.1 ?
N14 C13 H13a . . . 109.7 ?
N14 C13 H13b . . . 110.5 ?
H13a C13 H13b . . . 109.5 ?
Zn1 N14 C13 . . . 110.6(4) ?
Zn1 N14 C15 . . . 103.6(4) ?
Zn1 N14 H14 . . . 110.7 ?
C13 N14 C15 . . . 114.0(6) ?
C13 N14 H14 . . . 107.1 ?
C15 N14 H14 . . . 110.8 ?
N14 C15 C16 . . . 111.6(6) ?
N14 C15 H15a . . . 109.2 ?
N14 C15 H15b . . . 108.3 ?
C16 C15 H15a . . . 109.5 ?
C16 C15 H15b . . . 108.6 ?
H15a C15 H15b . . . 109.6 ?
C15 C16 N17 . . . 110.8(6) ?
C15 C16 H16a . . . 108.4 ?
C15 C16 H16b . . . 109.3 ?
N17 C16 H16a . . . 109.6 ?
N17 C16 H16b . . . 109.5 ?
H16a C16 H16b . . . 109.2 ?
Zn1 N17 C16 . . . 110.2(4) ?
Zn1 N17 C18 . . . 105.6(4) ?
Zn1 N17 H17 . . . 103.2 ?
C16 N17 C18 . . . 113.3(6) ?
C16 N17 H17 . . . 117.3 ?
C18 N17 H17 . . . 106.1 ?
N17 C18 C19 . . . 111.2(5) ?
N17 C18 H18a . . . 109.8 ?
N17 C18 H18b . . . 109.3 ?
C19 C18 H18a . . . 109.4 ?
C19 C18 H18b . . . 108.6 ?
H18a C18 H18b . . . 108.5 ?
N11 C19 C18 . . . 112.8(5) ?
N11 C19 H19a . . . 109.5 ?
N11 C19 H19b . . . 108.5 ?
C18 C19 H19a . . . 108.6 ?
C18 C19 H19b . . . 107.6 ?
H19a C19 H19b . . . 109.6 ?
C11 C0 O0 . . . 109.1(5) ?
C11 C0 C21 . . . 108.3(5) ?
C11 C0 H0 . . . 111.3 ?
O0 C0 C21 . . . 111.6(5) ?
O0 C0 H0 . . . 107.9 ?
C21 C0 H0 . . . 108.5 ?
Zn1 O0 Zn2 . . . 135.1(2) ?
Zn1 O0 C0 . . . 112.2(4) ?
Zn2 O0 C0 . . . 112.7(4) ?
C0 C21 N21 . . . 110.8(5) ?
C0 C21 H21a . . . 110.2 ?
C0 C21 H21b . . . 110.1 ?
N21 C21 H21a . . . 108.6 ?
N21 C21 H21b . . . 108.5 ?
H21a C21 H21b . . . 108.6 ?
Zn2 N21 C21 . . . 102.5(3) ?
Zn2 N21 C22 . . . 106.2(4) ?
Zn2 N21 C29 . . . 107.8(4) ?
C21 N21 C22 . . . 114.5(5) ?
C21 N21 C29 . . . 112.3(5) ?
C22 N21 C29 . . . 112.6(5) ?
N21 C22 C23 . . . 111.1(6) ?
N21 C22 H22a . . . 109.3 ?
N21 C22 H22b . . . 109.1 ?
C23 C22 H22a . . . 109.4 ?
C23 C22 H22b . . . 109.4 ?
H22a C22 H22b . . . 108.6 ?
C22 C23 N24 . . . 111.6(6) ?
C22 C23 H23a . . . 109.2 ?
C22 C23 H23b . . . 109.3 ?
N24 C23 H23a . . . 108.6 ?
N24 C23 H23b . . . 109.1 ?
H23a C23 H23b . . . 109.0 ?
Zn2 N24 C23 . . . 110.4(4) ?
Zn2 N24 C25 . . . 101.5(5) ?
Zn2 N24 H24 . . . 112.4 ?
C23 N24 C25 . . . 113.7(5) ?
C23 N24 H24 . . . 123.9 ?
C25 N24 H24 . . . 91.3 ?
N24 C25 C26 . . . 111.8(6) ?
N24 C25 H25a . . . 108.3 ?
N24 C25 H25b . . . 108.3 ?
C26 C25 H25a . . . 109.8 ?
C26 C25 H25b . . . 109.5 ?
H25a C25 H25b . . . 109.2 ?
C25 C26 N27 . . . 111.8(6) ?
C25 C26 H26a . . . 108.3 ?
C25 C26 H26b . . . 107.7 ?
N27 C26 H26a . . . 110.6 ?
N27 C26 H26b . . . 109.6 ?
H26a C26 H26b . . . 108.7 ?
Zn2 N27 C26 . . . 109.0(4) ?
Zn2 N27 C28 . . . 102.4(4) ?
Zn2 N27 H27 . . . 115.5 ?
C26 N27 C28 . . . 114.2(6) ?
C26 N27 H27 . . . 114.8 ?
C28 N27 H27 . . . 100.1 ?
N27 C28 C29 . . . 111.5(6) ?
N27 C28 H28a . . . 108.9 ?
N27 C28 H28b . . . 110.1 ?
C29 C28 H28a . . . 107.7 ?
C29 C28 H28b . . . 108.4 ?
H28a C28 H28b . . . 110.1 ?
N21 C29 C28 . . . 112.9(5) ?
N21 C29 H29a . . . 109.2 ?
N21 C29 H29b . . . 109.0 ?
C28 C29 H29a . . . 108.2 ?
C28 C29 H29b . . . 108.6 ?
H29a C29 H29b . . . 108.9 ?
O11 Cl1 O12 . . . 110.6(5) ?
O11 Cl1 O13 . . . 108.5(6) ?
O11 Cl1 O14 . . . 108.1(5) ?
O12 Cl1 O13 . . . 110.1(5) ?
O12 Cl1 O14 . . . 108.5(5) ?
O13 Cl1 O14 . . . 111.0(5) ?
O21 Cl2 O22 . . . 109.9(5) ?
O21 Cl2 O23 . . . 106.5(6) ?
O21 Cl2 O24 . . . 103.7(8) ?
O22 Cl2 O23 . . . 112.8(8) ?
O22 Cl2 O24 . . . 108.5(7) ?
O23 Cl2 O24 . . . 115.0(11) ?

loop_
_geom_bond_atom_site_label_1
_geom_bond_atom_site_label_2
_geom_bond_site_symmetry_1
_geom_bond_site_symmetry_2
_geom_bond_distance
_geom_bond_publ_flag
Zn1 Br1 . . 2.6208(11) ?
Zn1 O1 . . 2.289(5) ?
Zn1 N11 . . 2.198(5) ?
Zn1 N14 . . 2.144(5) ?
Zn1 N17 . . 2.166(6) ?
Zn1 O0 . . 2.018(4) ?
Zn2 O2 . . 2.067(5) ?
Zn2 O0 . . 1.971(5) ?
Zn2 N21 . . 2.138(5) ?
Zn2 N24 . . 2.130(6) ?
Zn2 N27 . . 2.112(6) ?
C11 N11 . . 1.494(9) ?
C11 C0 . . 1.508(9) ?
C11 H11a . . .960 ?
C11 H11b . . .953 ?
N11 C12 . . 1.468(8) ?
N11 C19 . . 1.485(8) ?
C12 C13 . . 1.546(10) ?
C12 H12a . . .947 ?
C12 H12b . . .966 ?
C13 N14 . . 1.475(10) ?
C13 H13a . . .958 ?
C13 H13b . . .942 ?
N14 C15 . . 1.475(10) ?
N14 H14 . . .921 ?
C15 C16 . . 1.538(10) ?
C15 H15a . . .941 ?
C15 H15b . . .957 ?
C16 N17 . . 1.487(9) ?
C16 H16a . . .955 ?
C16 H16b . . .948 ?
N17 C18 . . 1.463(9) ?
N17 H17 . . 1.034 ?
C18 C19 . . 1.535(10) ?
C18 H18a . . .954 ?
C18 H18b . . .957 ?
C19 H19a . . .937 ?
C19 H19b . . .961 ?
C0 O0 . . 1.438(7) ?
C0 C21 . . 1.505(9) ?
C0 H0 . . .952 ?
C21 N21 . . 1.499(8) ?
C21 H21a . . .956 ?
C21 H21b . . .955 ?
N21 C22 . . 1.462(9) ?
N21 C29 . . 1.470(8) ?
C22 C23 . . 1.523(10) ?
C22 H22a . . .955 ?
C22 H22b . . .955 ?
C23 N24 . . 1.493(9) ?
C23 H23a . . .951 ?
C23 H23b . . .954 ?
N24 C25 . . 1.492(10) ?
N24 H24 . . .764 ?
C25 C26 . . 1.524(11) ?
C25 H25a . . .954 ?
C25 H25b . . .950 ?
C26 N27 . . 1.475(11) ?
C26 H26a . . .952 ?
C26 H26b . . .957 ?
N27 C28 . . 1.489(9) ?
N27 H27 . . 1.130 ?
C28 C29 . . 1.556(10) ?
C28 H28a . . .956 ?
C28 H28b . . .937 ?
C29 H29a . . .953 ?
C29 H29b . . .954 ?
Cl1 O11 . . 1.417(7) ?
Cl1 O12 . . 1.421(7) ?
Cl1 O13 . . 1.434(9) ?
Cl1 O14 . . 1.435(8) ?
Cl2 O21 . . 1.451(8) ?
Cl2 O22 . . 1.418(8) ?
Cl2 O23 . . 1.375(13) ?
Cl2 O24 . . 1.425(11) ?

loop_
_geom_hbond_atom_site_label_D
_geom_hbond_atom_site_label_H
_geom_hbond_atom_site_label_A
_geom_hbond_site_symmetry_D
_geom_hbond_site_symmetry_H
_geom_hbond_site_symmetry_A
_geom_hbond_distance_DH
_geom_hbond_distance_HA
_geom_hbond_distance_DA
_geom_hbond_angle_DHA
_geom_hbond_publ_flag
? ? ? ? ? ? ? ? ? ? ?

loop_
_geom_torsion_atom_site_label_1
_geom_torsion_atom_site_label_2
_geom_torsion_atom_site_label_3
_geom_torsion_atom_site_label_4
_geom_torsion_site_symmetry_1
_geom_torsion_site_symmetry_2
_geom_torsion_site_symmetry_3
_geom_torsion_site_symmetry_4
_geom_torsion
_geom_torsion_publ_flag
? ? ? ? ? ? ? ? ? ?
